data_1560884
loop_
_publ_author_name
'Cramer, Alisha J.'
'Cole, Jacqueline M.'

_publ_section_title
;
 Host-guest prospects of neodymium and gadolinium ultraphosphate
 frameworks for nuclear waste storage: Multi-temperature topological
 analysis of nanoporous cages in RP5O14
;
_journal_name_full 'Journal of Solid State Chemistry'
_journal_page_first 250
_journal_page_last 257
_journal_paper_doi 10.1016/j.jssc.2018.07.020
_journal_volume 266
_journal_year 2018
_chemical_formula_sum 'Gd O14 P5'
_chemical_formula_weight 536.10
_space_group_IT_number 53
_space_group_name_Hall '-P 2ac 2'
_space_group_name_H-M_alt 'P m n a'
_symmetry_cell_setting orthorhombic
_symmetry_space_group_name_H-M 'P m n a'
_atom_sites_solution_hydrogens none
_atom_sites_solution_primary direct
_atom_sites_solution_secondary difmap
_audit_creation_method SHELXL-97
_cell_angle_alpha 90.00
_cell_angle_beta 90.00
_cell_angle_gamma 90.00
_cell_formula_units_Z 4
_cell_length_a 12.998(3)
_cell_length_b 8.7430(17)
_cell_length_c 8.9440(18)
_cell_measurement_reflns_used 512
_cell_measurement_temperature 370(2)
_cell_measurement_theta_max 28.28
_cell_measurement_theta_min 2.0
_cell_volume 1016.4(4)
_computing_cell_refinement
;
Rigaku CrystalClear-SM Expert 2.0
;
_computing_data_collection 'Rigaku CrystalClear-SM Expert 2.0'
_computing_data_reduction
;
Rigaku CrystalClear-SM Expert 2.0
;
_computing_molecular_graphics
;
SHELXTL-PLUS (Sheldrick, 1995)
;
_computing_publication_material 'SHELXL-97 (Sheldrick, 1997)'
_computing_structure_refinement 'SHELXL-97 (Sheldrick, 1997)'
_computing_structure_solution 'SHELXS-97 (Sheldrick, 1990)'
_diffrn_ambient_temperature 370(2)
_diffrn_measured_fraction_theta_full 0.828
_diffrn_measured_fraction_theta_max 0.828
_diffrn_measurement_device_type 'Rigaku Saturn 724+ CCD'
_diffrn_measurement_method '\w scans'
_diffrn_radiation_monochromator graphite
_diffrn_radiation_source 'fine-focus sealed tube'
_diffrn_radiation_type MoK\a
_diffrn_radiation_wavelength 0.71073
_diffrn_reflns_av_R_equivalents 0.1025
_diffrn_reflns_av_sigmaI/netI 0.0708
_diffrn_reflns_limit_h_max 14
_diffrn_reflns_limit_h_min -17
_diffrn_reflns_limit_k_max 9
_diffrn_reflns_limit_k_min -11
_diffrn_reflns_limit_l_max 12
_diffrn_reflns_limit_l_min -9
_diffrn_reflns_number 3600
_diffrn_reflns_theta_full 30.53
_diffrn_reflns_theta_max 30.53
_diffrn_reflns_theta_min 3.62
_diffrn_standards_decay_% 0
_diffrn_standards_interval_count 0
_diffrn_standards_interval_time 0
_diffrn_standards_number 0
_exptl_absorpt_coefficient_mu 7.401
_exptl_absorpt_correction_T_max 0.105
_exptl_absorpt_correction_T_min 0.069
_exptl_absorpt_correction_type empirical
_exptl_absorpt_process_details
;
T. Higashi, ABSCOR, empirical absorption correction
;
_exptl_crystal_colour colourless
_exptl_crystal_density_diffrn 3.503
_exptl_crystal_density_method 'not measured'
_exptl_crystal_description block
_exptl_crystal_F_000 1004
_exptl_crystal_size_max 0.4
_exptl_crystal_size_mid 0.4
_exptl_crystal_size_min 0.3
_refine_diff_density_max 1.394
_refine_diff_density_min -1.516
_refine_diff_density_rms 0.313
_refine_ls_extinction_coef 0.0169(17)
_refine_ls_extinction_expression Fc^*^=kFc[1+0.001xFc^2^\l^3^/sin(2\q)]^-1/4^
_refine_ls_extinction_method SHELXL
_refine_ls_goodness_of_fit_ref 1.155
_refine_ls_hydrogen_treatment none
_refine_ls_matrix_type full
_refine_ls_number_parameters 99
_refine_ls_number_reflns 1350
_refine_ls_number_restraints 0
_refine_ls_restrained_S_all 1.155
_refine_ls_R_factor_all 0.0508
_refine_ls_R_factor_gt 0.0472
_refine_ls_shift/su_max 0.000
_refine_ls_shift/su_mean 0.000
_refine_ls_structure_factor_coef Fsqd
_refine_ls_weighting_details 'calc w=1/[\s^2^(Fo^2^)+(0.0629P)^2^+6.2514P] where P=(Fo^2^+2Fc^2^)/3'
_refine_ls_weighting_scheme calc
_refine_ls_wR_factor_gt 0.1262
_refine_ls_wR_factor_ref 0.1282
_reflns_number_gt 1276
_reflns_number_total 1350
_reflns_threshold_expression >2sigma(I)
_cod_data_source_file 2gd370d2-1aortho.cif
_cod_data_source_block 2gd370d2-1a
_cod_original_cell_volume 1016.4(3)
_cod_original_sg_symbol_H-M Pmna
_cod_database_code 1560884

loop_
_symmetry_equiv_pos_as_xyz
'x, y, z'
'-x+1/2, -y, z+1/2'
'-x+1/2, y, -z+1/2'
'x, -y, -z'
'-x, -y, -z'
'x-1/2, y, -z-1/2'
'x-1/2, -y, z-1/2'
'-x, y, z'

loop_
_atom_site_label
_atom_site_type_symbol
_atom_site_fract_x
_atom_site_fract_y
_atom_site_fract_z
_atom_site_U_iso_or_equiv
_atom_site_adp_type
_atom_site_occupancy
_atom_site_symmetry_multiplicity
_atom_site_calc_flag
_atom_site_refinement_flags
_atom_site_disorder_assembly
_atom_site_disorder_group
Gd1 Gd 0.5000 0.77718(5) 0.19012(4) 0.0093(2) Uani 1 2 d S . .
P1 P 0.5000 1.1851(3) 0.2452(2) 0.0098(4) Uani 1 2 d S . .
P2 P 0.66515(13) 1.26305(18) 0.45114(18) 0.0099(3) Uani 1 1 d . . .
P3 P 0.32765(17) 0.5000 0.0000 0.0100(4) Uani 1 2 d S . .
P4 P 0.29784(18) 1.0000 0.0000 0.0133(5) Uani 1 2 d S . .
O1 O 0.7479(4) 1.3855(8) 0.4178(5) 0.0258(12) Uani 1 1 d . . .
O2 O 0.7804(5) 1.1112(7) 0.0862(6) 0.0311(15) Uani 1 1 d . . .
O3 O 0.5000 1.0353(9) 0.3116(7) 0.0161(15) Uani 1 2 d S . .
O4 O 0.5939(5) 1.2847(6) 0.3118(5) 0.0168(12) Uani 1 1 d . . .
O5 O 0.6129(5) 0.7280(6) 0.4050(6) 0.0216(11) Uani 1 1 d . . .
O6 O 0.3834(4) 0.5812(6) 0.1178(5) 0.0189(10) Uani 1 1 d . . .
O7 O 0.5000 0.7917(9) -0.0820(8) 0.0188(15) Uani 1 2 d S . .
O8 O 0.3517(4) 0.9136(6) 0.1159(5) 0.0197(10) Uani 1 1 d . . .

loop_
_atom_site_aniso_label
_atom_site_aniso_U_11
_atom_site_aniso_U_22
_atom_site_aniso_U_33
_atom_site_aniso_U_23
_atom_site_aniso_U_13
_atom_site_aniso_U_12
Gd1 0.0104(3) 0.0084(4) 0.0090(3) 0.00008(14) 0.000 0.000
P1 0.0087(9) 0.0125(10) 0.0080(9) -0.0005(9) 0.000 0.000
P2 0.0115(8) 0.0073(7) 0.0110(7) -0.0003(5) -0.0009(5) -0.0029(6)
P3 0.0094(9) 0.0089(10) 0.0118(8) 0.0005(7) 0.000 0.000
P4 0.0126(10) 0.0124(11) 0.0149(9) 0.0041(9) 0.000 0.000
O1 0.020(2) 0.040(3) 0.017(2) -0.004(2) 0.0003(18) -0.019(3)
O2 0.038(3) 0.029(3) 0.026(3) 0.013(2) -0.015(2) -0.027(3)
O3 0.020(4) 0.010(4) 0.018(3) -0.002(2) 0.000 0.000
O4 0.008(2) 0.023(3) 0.020(2) 0.0028(18) -0.0044(16) -0.0099(19)
O5 0.030(3) 0.026(3) 0.010(2) 0.0002(18) -0.010(2) 0.000(2)
O6 0.022(2) 0.013(2) 0.021(2) 0.0000(18) -0.0005(19) -0.004(2)
O7 0.028(4) 0.015(4) 0.013(3) 0.007(3) 0.000 0.000
O8 0.018(2) 0.018(2) 0.023(2) -0.0006(19) -0.0087(18) 0.009(2)

loop_
_atom_type_symbol
_atom_type_description
_atom_type_scat_dispersion_real
_atom_type_scat_dispersion_imag
_atom_type_scat_source
O O 0.0106 0.0060 'International Tables Vol C Tables 4.2.6.8 and 6.1.1.4'
P P 0.1023 0.0942 'International Tables Vol C Tables 4.2.6.8 and 6.1.1.4'
Gd Gd -0.1653 3.9035 'International Tables Vol C Tables 4.2.6.8 and 6.1.1.4'

loop_
_geom_angle_atom_site_label_1
_geom_angle_atom_site_label_2
_geom_angle_atom_site_label_3
_geom_angle
_geom_angle_site_symmetry_1
_geom_angle_site_symmetry_3
O8 Gd1 O8 109.4(3) 8_655 .
O8 Gd1 O6 143.88(18) 8_655 .
O8 Gd1 O6 76.56(19) . .
O8 Gd1 O6 76.56(19) 8_655 8_655
O8 Gd1 O6 143.88(18) . 8_655
O6 Gd1 O6 79.2(3) . 8_655
O8 Gd1 O7 72.13(15) 8_655 .
O8 Gd1 O7 72.13(15) . .
O6 Gd1 O7 76.46(19) . .
O6 Gd1 O7 76.46(19) 8_655 .
O8 Gd1 O5 79.67(19) 8_655 .
O8 Gd1 O5 142.74(18) . .
O6 Gd1 O5 117.88(18) . .
O6 Gd1 O5 72.90(18) 8_655 .
O7 Gd1 O5 142.24(15) . .
O8 Gd1 O5 142.74(19) 8_655 8_655
O8 Gd1 O5 79.67(19) . 8_655
O6 Gd1 O5 72.90(18) . 8_655
O6 Gd1 O5 117.88(18) 8_655 8_655
O7 Gd1 O5 142.24(15) . 8_655
O5 Gd1 O5 73.4(3) . 8_655
O8 Gd1 O3 70.55(15) 8_655 .
O8 Gd1 O3 70.55(15) . .
O6 Gd1 O3 140.14(13) . .
O6 Gd1 O3 140.14(13) 8_655 .
O7 Gd1 O3 112.7(2) . .
O5 Gd1 O3 79.52(17) . .
O5 Gd1 O3 79.52(17) 8_655 .
O3 P1 O7 122.3(4) . 5_675
O3 P1 O4 109.8(3) . .
O7 P1 O4 106.9(3) 5_675 .
O3 P1 O4 109.8(3) . 8_655
O7 P1 O4 106.9(3) 5_675 8_655
O4 P1 O4 98.3(5) . 8_655
O5 P2 O2 116.8(3) 4_576 3_655
O5 P2 O1 117.2(3) 4_576 .
O2 P2 O1 103.6(4) 3_655 .
O5 P2 O4 114.9(4) 4_576 .
O2 P2 O4 101.7(3) 3_655 .
O1 P2 O4 100.0(3) . .
O6 P3 O6 120.6(4) . 4_565
O6 P3 O1 110.2(3) . 7_575
O6 P3 O1 106.9(3) 4_565 7_575
O6 P3 O1 106.9(3) . 6_546
O6 P3 O1 110.2(3) 4_565 6_546
O1 P3 O1 100.3(5) 7_575 6_546
O8 P4 O8 122.8(5) 4_575 .
O8 P4 O2 106.0(3) 4_575 5_675
O8 P4 O2 109.3(3) . 5_675
O8 P4 O2 109.3(3) 4_575 8_655
O8 P4 O2 106.0(3) . 8_655
O2 P4 O2 101.3(6) 5_675 8_655
P2 O1 P3 141.9(3) . 6_666
P2 O2 P4 135.2(4) 3_655 5_675
P1 O3 Gd1 129.9(4) . .
P2 O4 P1 132.6(4) . .
P2 O5 Gd1 163.8(4) 4_576 .
P3 O6 Gd1 149.5(3) . .
P1 O7 Gd1 175.1(5) 5_675 .
P4 O8 Gd1 148.3(3) . .

loop_
_geom_bond_atom_site_label_1
_geom_bond_atom_site_label_2
_geom_bond_distance
_geom_bond_site_symmetry_2
Gd1 O8 2.363(5) 8_655
Gd1 O8 2.363(5) .
Gd1 O6 2.377(5) .
Gd1 O6 2.377(5) 8_655
Gd1 O7 2.438(7) .
Gd1 O5 2.456(5) .
Gd1 O5 2.456(5) 8_655
Gd1 O3 2.505(8) .
P1 O3 1.438(8) .
P1 O7 1.473(7) 5_675
P1 O4 1.614(6) .
P1 O4 1.614(6) 8_655
P2 O5 1.457(5) 4_576
P2 O2 1.541(6) 3_655
P2 O1 1.546(6) .
P2 O4 1.564(5) .
P3 O6 1.463(5) .
P3 O6 1.463(5) 4_565
P3 O1 1.618(5) 7_575
P3 O1 1.618(5) 6_546
P4 O8 1.461(5) 4_575
P4 O8 1.461(5) .
P4 O2 1.605(6) 5_675
P4 O2 1.605(6) 8_655
O1 P3 1.618(5) 6_666
O2 P2 1.541(6) 3_655
O2 P4 1.605(6) 5_675
O5 P2 1.457(5) 4_576
O7 P1 1.473(7) 5_675

_cod_database_fobs_code 1560884
